data_7245281
loop_
_publ_author_name
'Lakshmanan, Venkatesan'
'Lee, Chia-Yi'
'Tseng, Yu-Wen'
'Liu, Yu-Hsiang'
'Lin, Chia-Her'
'Chen, Jhy-Der'

_publ_section_title
;
 Zn(II) and Co(II) coordination polymers based on semi-rigid
 bis-pyridyl-bis-amide and angular dicarboxylate ligands: synthesis,
 structures and properties
;
_journal_name_full CrystEngComm
_journal_paper_doi 10.1039/D2CE00826B
_journal_year 2022
_chemical_formula_sum 'C24.25 H16 Co F6 N2 O5.25'
_chemical_formula_weight 592.32
_space_group_crystal_system monoclinic
_space_group_IT_number 15
_space_group_name_Hall '-C 2yc'
_space_group_name_H-M_alt 'C 1 2/c 1'
_atom_sites_solution_hydrogens mixed
_audit_creation_method SHELXL-2017/1
_audit_update_record
;
2022-06-12 deposited with the CCDC.	2022-08-08 downloaded from the CCDC.
;
_cell_angle_alpha 90
_cell_angle_beta 102.639(2)
_cell_angle_gamma 90
_cell_formula_units_Z 8
_cell_length_a 29.4273(18)
_cell_length_b 7.7225(5)
_cell_length_c 23.3183(15)
_cell_measurement_reflns_used 5142
_cell_measurement_temperature 296(2)
_cell_measurement_theta_max 28.26
_cell_measurement_theta_min 2.52
_cell_volume 5170.7(6)
_computing_cell_refinement 'Bruker SAINT'
_computing_data_collection 'Bruker APEX2'
_computing_data_reduction 'Bruker SAINT'
_computing_molecular_graphics 'Bruker SHELXTL'
_computing_publication_material 'Bruker SHELXTL'
_computing_structure_refinement 'SHELXL-2017/1 (Sheldrick, 2017)'
_computing_structure_solution 'SHELXS-97 (Sheldrick 2008)'
_diffrn_ambient_temperature 296(2)
_diffrn_measured_fraction_theta_full 1.000
_diffrn_measured_fraction_theta_max 1.000
_diffrn_measurement_device_type 'Bruker APEX-II CCD'
_diffrn_measurement_method '\f and \w scans'
_diffrn_radiation_type MoK\a
_diffrn_radiation_wavelength 0.71073
_diffrn_reflns_av_R_equivalents 0.0969
_diffrn_reflns_av_unetI/netI 0.0828
_diffrn_reflns_Laue_measured_fraction_full 1.000
_diffrn_reflns_Laue_measured_fraction_max 1.000
_diffrn_reflns_limit_h_max 34
_diffrn_reflns_limit_h_min -34
_diffrn_reflns_limit_k_max 9
_diffrn_reflns_limit_k_min -9
_diffrn_reflns_limit_l_max 27
_diffrn_reflns_limit_l_min -27
_diffrn_reflns_number 24249
_diffrn_reflns_point_group_measured_fraction_full 1.000
_diffrn_reflns_point_group_measured_fraction_max 1.000
_diffrn_reflns_theta_full 25.022
_diffrn_reflns_theta_max 25.022
_diffrn_reflns_theta_min 1.418
_exptl_absorpt_coefficient_mu 0.745
_exptl_absorpt_correction_T_max 0.7457
_exptl_absorpt_correction_T_min 0.6332
_exptl_absorpt_correction_type multi-scan
_exptl_absorpt_process_details 'sadabs v2008/1(bruker axs, 2008)'
_exptl_crystal_colour purple
_exptl_crystal_density_diffrn 1.522
_exptl_crystal_description block
_exptl_crystal_F_000 2388
_exptl_crystal_size_max 0.300
_exptl_crystal_size_mid 0.200
_exptl_crystal_size_min 0.100
_refine_diff_density_max 0.395
_refine_diff_density_min -0.351
_refine_diff_density_rms 0.064
_refine_ls_extinction_method none
_refine_ls_goodness_of_fit_ref 1.001
_refine_ls_hydrogen_treatment constr
_refine_ls_matrix_type full
_refine_ls_number_parameters 382
_refine_ls_number_reflns 4564
_refine_ls_number_restraints 0
_refine_ls_restrained_S_all 1.001
_refine_ls_R_factor_all 0.1036
_refine_ls_R_factor_gt 0.0535
_refine_ls_shift/su_max 0.001
_refine_ls_shift/su_mean 0.000
_refine_ls_structure_factor_coef Fsqd
_refine_ls_weighting_details 'w=1/[\s^2^(Fo^2^)+(0.0465P)^2^+0.7189P] where P=(Fo^2^+2Fc^2^)/3'
_refine_ls_weighting_scheme calc
_refine_ls_wR_factor_gt 0.0954
_refine_ls_wR_factor_ref 0.1104
_reflns_Friedel_coverage 0.000
_reflns_number_gt 2890
_reflns_number_total 4564
_reflns_threshold_expression 'I > 2\s(I)'
_cod_data_source_file d2ce00826b2.cif
_cod_data_source_block 3
_cod_depositor_comments
;
The following automatic conversions were performed:

data item '_exptl_absorpt_correction_type' value 'multi_scan' was
changed to 'multi-scan' in accordance with the
/home/data/users/saulius/crontab/automatic-downloads/rss-feeds/RSC/lib/dictionaries/cif_core.dic
dictionary named 'cif_core.dic' version 2.4.2 last updated on
2011-04-26.

Automatic conversion script
Id: cif_fix_values 7556 2019-12-06 15:28:31Z antanas 
;
_cod_original_sg_symbol_H-M 'C 2/c'
_cod_database_code 7245281
_shelx_shelxl_version_number 2017/1
_shelx_space_group_comment
; 
The symmetry employed for this shelxl refinement is uniquely defined 
by the following loop, which should always be used as a source of 
symmetry information in preference to the above space-group names. 
They are only intended as comments. 
;
_shelx_estimated_absorpt_t_min 0.807
_shelx_estimated_absorpt_t_max 0.929

loop_
_space_group_symop_operation_xyz
'x, y, z'
'-x, y, -z+1/2'
'x+1/2, y+1/2, z'
'-x+1/2, y+1/2, -z+1/2'
'-x, -y, -z'
'x, -y, z-1/2'
'-x+1/2, -y+1/2, -z'
'x+1/2, -y+1/2, z-1/2'

loop_
_atom_site_label
_atom_site_type_symbol
_atom_site_fract_x
_atom_site_fract_y
_atom_site_fract_z
_atom_site_U_iso_or_equiv
_atom_site_adp_type
_atom_site_occupancy
_atom_site_site_symmetry_order
_atom_site_calc_flag
_atom_site_refinement_flags_posn
_atom_site_refinement_flags_adp
_atom_site_refinement_flags_occupancy
_atom_site_disorder_assembly
_atom_site_disorder_group
Co Co 0.46957(2) 0.14033(6) 0.49601(2) 0.02755(16) Uani 1 1 d . . . . .
O2 O 0.50393(9) 0.2322(4) 0.57431(11) 0.0479(8) Uani 1 1 d . . . . .
O3 O 0.55129(9) 0.0052(4) 0.58080(11) 0.0501(8) Uani 1 1 d . . . . .
O4 O 0.51402(9) 0.7373(3) 0.95464(12) 0.0449(7) Uani 1 1 d . . . . .
O5 O 0.56281(9) 0.9605(4) 0.96390(12) 0.0479(8) Uani 1 1 d . . . . .
N1 N 0.41179(10) 0.2919(4) 0.47062(14) 0.0322(8) Uani 1 1 d . . . . .
C3 C 0.33287(16) 0.4871(6) 0.42580(18) 0.0459(12) Uani 1 1 d . . . . .
O1 O 0.2298(3) 0.5367(13) 0.4770(4) 0.062(3) Uani 0.331(8) 1 d . . P A 1
N2 N 0.2818(5) 0.728(2) 0.4456(7) 0.062(3) Uani 0.331(8) 1 d . . P A 1
H2A H 0.293084 0.829661 0.453823 0.074 Uiso 0.331(8) 1 calc R U P A 1
C1 C 0.3699(11) 0.220(4) 0.4492(10) 0.062(3) Uani 0.331(8) 1 d . . P A 1
H1A H 0.366695 0.100874 0.451334 0.074 Uiso 0.331(8) 1 calc R U P A 1
C2 C 0.3325(9) 0.317(3) 0.4247(9) 0.062(3) Uani 0.331(8) 1 d . . P A 1
H2B H 0.305245 0.260431 0.406199 0.074 Uiso 0.331(8) 1 calc R U P A 1
C4 C 0.3745(16) 0.563(5) 0.4410(16) 0.062(3) Uani 0.331(8) 1 d . . P A 1
H4A H 0.377506 0.682554 0.438278 0.074 Uiso 0.331(8) 1 calc R U P A 1
C5 C 0.4165(15) 0.451(5) 0.4627(17) 0.062(3) Uani 0.331(8) 1 d . . P A 1
H5A H 0.446071 0.499357 0.470306 0.074 Uiso 0.331(8) 1 calc R U P A 1
C6 C 0.2947(11) 0.637(3) 0.4057(14) 0.062(3) Uani 0.331(8) 1 d . . P A 1
H6A H 0.306689 0.715517 0.380248 0.074 Uiso 0.331(8) 1 calc R U P A 1
H6B H 0.267043 0.582831 0.382052 0.074 Uiso 0.331(8) 1 calc R U P A 1
C7 C 0.2478(8) 0.656(3) 0.4770(9) 0.062(3) Uani 0.331(8) 1 d . . P A 1
O1' O 0.2942(2) 0.8674(9) 0.4801(3) 0.095(2) Uani 0.669(8) 1 d . . P A 2
N2' N 0.2616(3) 0.6250(11) 0.4419(3) 0.067(2) Uani 0.669(8) 1 d . . P A 2
H2'A H 0.238492 0.556759 0.441723 0.081 Uiso 0.669(8) 1 calc R U P A 2
C1' C 0.3697(4) 0.2347(16) 0.4733(4) 0.082(5) Uani 0.669(8) 1 d . . P A 2
H1'A H 0.367287 0.128107 0.490952 0.098 Uiso 0.669(8) 1 calc R U P A 2
C2' C 0.3296(3) 0.3268(17) 0.4512(5) 0.085(4) Uani 0.669(8) 1 d . . P A 2
H2'B H 0.300653 0.281836 0.453255 0.102 Uiso 0.669(8) 1 calc R U P A 2
C4' C 0.3755(7) 0.546(2) 0.4297(8) 0.083(6) Uani 0.669(8) 1 d . . P A 2
H4'A H 0.379588 0.656652 0.415932 0.099 Uiso 0.669(8) 1 calc R U P A 2
C5' C 0.4127(6) 0.452(2) 0.4527(7) 0.059(4) Uani 0.669(8) 1 d . . P A 2
H5'A H 0.441682 0.503564 0.456388 0.071 Uiso 0.669(8) 1 calc R U P A 2
C6' C 0.2883(4) 0.5777(10) 0.3992(5) 0.049(2) Uani 0.669(8) 1 d . . P A 2
H6'A H 0.295299 0.681372 0.379299 0.059 Uiso 0.669(8) 1 calc R U P A 2
H6'B H 0.269529 0.502612 0.369925 0.059 Uiso 0.669(8) 1 calc R U P A 2
C7' C 0.2648(3) 0.7448(16) 0.4795(4) 0.051(2) Uani 0.669(8) 1 d . . P A 2
C8 C 0.53856(13) 0.1436(6) 0.59937(16) 0.0377(10) Uani 1 1 d . . . . .
C9 C 0.56795(13) 0.2129(5) 0.65537(17) 0.0390(10) Uani 1 1 d . . . . .
C10 C 0.55910(14) 0.3741(6) 0.67590(18) 0.0536(13) Uani 1 1 d . . . . .
H10A H 0.533242 0.436635 0.656631 0.064 Uiso 1 1 calc R U . . .
C11 C 0.58870(14) 0.4434(6) 0.72534(18) 0.0521(12) Uani 1 1 d . . . . .
H11A H 0.582058 0.551373 0.739161 0.062 Uiso 1 1 calc R U . . .
C12 C 0.62776(13) 0.3548(6) 0.75423(17) 0.0427(11) Uani 1 1 d . . . . .
C13 C 0.63593(15) 0.1929(6) 0.73370(18) 0.0528(13) Uani 1 1 d . . . . .
H13A H 0.661719 0.129739 0.752868 0.063 Uiso 1 1 calc R U . . .
C14 C 0.60609(14) 0.1230(6) 0.68471(17) 0.0500(12) Uani 1 1 d . . . . .
H14A H 0.612111 0.013398 0.671619 0.060 Uiso 1 1 calc R U . . .
C15 C 0.66068(14) 0.4467(6) 0.80592(18) 0.0479(12) Uani 1 1 d . . . . .
C16 C 0.69166(19) 0.5646(9) 0.7776(2) 0.0741(17) Uani 1 1 d . . . . .
C17 C 0.69215(19) 0.3174(9) 0.8473(2) 0.0743(18) Uani 1 1 d . . . . .
C18 C 0.63293(14) 0.5461(6) 0.84406(17) 0.0411(11) Uani 1 1 d . . . . .
C19 C 0.59529(14) 0.4665(5) 0.86005(17) 0.0444(11) Uani 1 1 d . . . . .
H19A H 0.587705 0.353444 0.847862 0.053 Uiso 1 1 calc R U . . .
C20 C 0.56903(14) 0.5497(5) 0.89328(16) 0.0413(11) Uani 1 1 d . . . . .
H20A H 0.543965 0.492791 0.903167 0.050 Uiso 1 1 calc R U . . .
C21 C 0.57940(13) 0.7173(5) 0.91226(17) 0.0344(10) Uani 1 1 d . . . . .
C22 C 0.61737(15) 0.7969(6) 0.89785(19) 0.0501(12) Uani 1 1 d . . . . .
H22A H 0.625231 0.908812 0.911143 0.060 Uiso 1 1 calc R U . . .
C23 C 0.64389(15) 0.7146(6) 0.86426(19) 0.0532(13) Uani 1 1 d . . . . .
H23A H 0.669214 0.771353 0.854962 0.064 Uiso 1 1 calc R U . . .
C24 C 0.54984(15) 0.8120(5) 0.94618(17) 0.0375(10) Uani 1 1 d . . . . .
F1 F 0.71003(10) 0.4807(5) 0.73782(13) 0.1062(13) Uani 1 1 d . . . . .
F2 F 0.66808(13) 0.6972(5) 0.74960(14) 0.0914(11) Uani 1 1 d . . . . .
F3 F 0.72764(9) 0.6312(5) 0.81622(13) 0.1031(12) Uani 1 1 d . . . . .
F4 F 0.72479(10) 0.2466(5) 0.82287(14) 0.1055(13) Uani 1 1 d . . . . .
F5 F 0.66810(12) 0.1898(4) 0.86327(13) 0.0880(10) Uani 1 1 d . . . . .
F6 F 0.71480(10) 0.3968(4) 0.89597(12) 0.1051(12) Uani 1 1 d . . . . .
C25 C 0.4886(17) 0.911(4) 0.732(2) 0.181(19) Uiso 0.25 1 d . . P . .
H25A H 0.496714 1.029283 0.727588 0.272 Uiso 0.25 1 d R U P . .
H25D H 0.456824 0.891223 0.712568 0.272 Uiso 0.25 1 d R U P . .
H25B H 0.492284 0.885303 0.773438 0.272 Uiso 0.25 1 d R U P . .
O6 O 0.5138(13) 0.816(4) 0.7210(16) 0.264(18) Uiso 0.25 1 d . . P . .
H6C H 0.530481 0.760189 0.693880 0.317 Uiso 0.25 1 calc R U P . .

loop_
_atom_site_aniso_label
_atom_site_aniso_U_11
_atom_site_aniso_U_22
_atom_site_aniso_U_33
_atom_site_aniso_U_23
_atom_site_aniso_U_13
_atom_site_aniso_U_12
Co 0.0258(3) 0.0239(3) 0.0295(3) -0.0028(3) -0.0014(2) 0.0028(3)
O2 0.0480(19) 0.0494(19) 0.0370(17) -0.0134(14) -0.0110(15) 0.0066(16)
O3 0.0525(19) 0.0451(19) 0.0448(17) -0.0268(15) -0.0069(14) 0.0039(15)
O4 0.0393(17) 0.0408(18) 0.0572(19) -0.0020(15) 0.0164(15) 0.0012(14)
O5 0.0432(18) 0.0394(19) 0.0615(19) -0.0218(16) 0.0126(15) 0.0001(14)
N1 0.0266(19) 0.0287(19) 0.038(2) -0.0034(17) -0.0006(16) 0.0044(15)
C3 0.045(3) 0.055(3) 0.035(2) -0.006(2) 0.004(2) 0.020(2)
O1 0.067(5) 0.038(5) 0.070(5) -0.028(4) -0.010(4) 0.015(3)
N2 0.067(5) 0.038(5) 0.070(5) -0.028(4) -0.010(4) 0.015(3)
C1 0.067(5) 0.038(5) 0.070(5) -0.028(4) -0.010(4) 0.015(3)
C2 0.067(5) 0.038(5) 0.070(5) -0.028(4) -0.010(4) 0.015(3)
C4 0.067(5) 0.038(5) 0.070(5) -0.028(4) -0.010(4) 0.015(3)
C5 0.067(5) 0.038(5) 0.070(5) -0.028(4) -0.010(4) 0.015(3)
C6 0.067(5) 0.038(5) 0.070(5) -0.028(4) -0.010(4) 0.015(3)
C7 0.067(5) 0.038(5) 0.070(5) -0.028(4) -0.010(4) 0.015(3)
O1' 0.082(5) 0.096(5) 0.109(5) -0.005(4) 0.024(4) 0.003(4)
N2' 0.054(5) 0.091(6) 0.055(4) -0.005(4) 0.004(4) 0.045(4)
C1' 0.036(5) 0.065(7) 0.137(12) 0.061(9) 0.004(8) 0.007(5)
C2' 0.029(4) 0.089(8) 0.137(11) 0.042(9) 0.019(6) 0.008(5)
C4' 0.058(6) 0.066(8) 0.137(14) 0.074(9) 0.048(8) 0.036(6)
C5' 0.033(5) 0.053(5) 0.093(10) 0.051(6) 0.020(6) 0.010(4)
C6' 0.057(5) 0.041(6) 0.040(5) -0.009(5) -0.008(4) 0.026(5)
C7' 0.039(5) 0.064(6) 0.044(5) 0.002(5) -0.003(4) 0.030(4)
C8 0.039(2) 0.042(3) 0.031(2) -0.009(2) 0.0040(19) -0.005(2)
C9 0.036(2) 0.042(3) 0.034(2) -0.016(2) -0.002(2) 0.001(2)
C10 0.044(3) 0.061(3) 0.047(3) -0.020(3) -0.009(2) 0.017(2)
C11 0.050(3) 0.049(3) 0.048(3) -0.026(2) -0.007(2) 0.009(2)
C12 0.031(2) 0.055(3) 0.038(2) -0.025(2) -0.0004(19) 0.003(2)
C13 0.047(3) 0.058(3) 0.043(3) -0.021(2) -0.012(2) 0.018(2)
C14 0.053(3) 0.043(3) 0.045(3) -0.020(2) -0.008(2) 0.011(2)
C15 0.037(3) 0.063(3) 0.042(3) -0.026(2) 0.004(2) -0.004(2)
C16 0.055(4) 0.108(5) 0.062(4) -0.050(4) 0.018(3) -0.023(4)
C17 0.051(3) 0.099(5) 0.059(4) -0.039(4) -0.018(3) 0.023(3)
C18 0.035(2) 0.050(3) 0.034(2) -0.022(2) -0.002(2) -0.002(2)
C19 0.049(3) 0.037(3) 0.045(3) -0.014(2) 0.005(2) -0.010(2)
C20 0.036(2) 0.049(3) 0.039(2) -0.009(2) 0.007(2) -0.005(2)
C21 0.032(2) 0.035(2) 0.035(2) -0.013(2) 0.0034(19) -0.0040(19)
C22 0.053(3) 0.040(3) 0.061(3) -0.028(2) 0.021(2) -0.017(2)
C23 0.042(3) 0.065(3) 0.055(3) -0.032(3) 0.017(2) -0.020(2)
C24 0.038(3) 0.036(3) 0.033(2) -0.003(2) -0.002(2) 0.004(2)
F1 0.088(2) 0.152(3) 0.094(2) -0.078(2) 0.0536(19) -0.038(2)
F2 0.108(3) 0.099(3) 0.075(2) -0.020(2) 0.037(2) -0.040(2)
F3 0.0570(18) 0.158(3) 0.101(2) -0.080(2) 0.0332(17) -0.052(2)
F4 0.0525(19) 0.156(3) 0.093(2) -0.060(2) -0.0169(17) 0.046(2)
F5 0.100(3) 0.087(3) 0.063(2) -0.0087(18) -0.0115(19) 0.030(2)
F6 0.075(2) 0.148(3) 0.0674(19) -0.059(2) -0.0380(16) 0.029(2)

loop_
_atom_type_symbol
_atom_type_description
_atom_type_scat_dispersion_real
_atom_type_scat_dispersion_imag
_atom_type_scat_source
C C 0.0033 0.0016 'International Tables Vol C Tables 4.2.6.8 and 6.1.1.4'
H H 0.0000 0.0000 'International Tables Vol C Tables 4.2.6.8 and 6.1.1.4'
Co Co 0.3494 0.9721 'International Tables Vol C Tables 4.2.6.8 and 6.1.1.4'
F F 0.0171 0.0103 'International Tables Vol C Tables 4.2.6.8 and 6.1.1.4'
N N 0.0061 0.0033 'International Tables Vol C Tables 4.2.6.8 and 6.1.1.4'
O O 0.0106 0.0060 'International Tables Vol C Tables 4.2.6.8 and 6.1.1.4'

loop_
_geom_angle_atom_site_label_1
_geom_angle_atom_site_label_2
_geom_angle_atom_site_label_3
_geom_angle
_geom_angle_site_symmetry_1
_geom_angle_site_symmetry_3
_geom_angle_publ_flag
O2 Co O4 91.09(12) . 6_565 ?
O2 Co O5 90.95(12) . 2_646 ?
O4 Co O5 163.70(11) 6_565 2_646 ?
O2 Co N1 106.37(12) . . ?
O4 Co N1 100.27(12) 6_565 . ?
O5 Co N1 94.65(12) 2_646 . ?
O2 Co O3 164.18(11) . 5_656 ?
O4 Co O3 86.66(12) 6_565 5_656 ?
O5 Co O3 86.98(12) 2_646 5_656 ?
N1 Co O3 89.43(12) . 5_656 ?
O2 Co Co 91.47(8) . 5_656 ?
O4 Co Co 85.52(8) 6_565 5_656 ?
O5 Co Co 78.26(8) 2_646 5_656 ?
N1 Co Co 161.01(9) . 5_656 ?
O3 Co Co 72.75(8) 5_656 5_656 ?
C8 O2 Co 115.1(3) . . ?
C8 O3 Co 135.0(3) . 5_656 ?
C24 O4 Co 120.9(3) . 6_566 ?
C24 O5 Co 129.9(3) . 2_666 ?
C5' N1 C1' 114.4(9) . . ?
C5 N1 C1 118(2) . . ?
C5 N1 Co 120(2) . . ?
C5' N1 Co 124.1(7) . . ?
C1' N1 Co 121.4(5) . . ?
C1 N1 Co 120.6(12) . . ?
C2 C3 C4 117(2) . . ?
C4' C3 C2' 115.7(9) . . ?
C4' C3 C6' 127.0(9) . . ?
C2' C3 C6' 117.2(7) . . ?
C2 C3 C6 135.2(15) . . ?
C4 C3 C6 108(2) . . ?
C6 N2 C7 120(2) . . ?
C6 N2 H2A 120.2 . . ?
C7 N2 H2A 120.2 . . ?
N1 C1 C2 122(2) . . ?
N1 C1 H1A 119.0 . . ?
C2 C1 H1A 119.0 . . ?
C3 C2 C1 123(2) . . ?
C3 C2 H2B 118.7 . . ?
C1 C2 H2B 118.7 . . ?
C3 C4 C5 118(3) . . ?
C3 C4 H4A 120.9 . . ?
C5 C4 H4A 120.9 . . ?
N1 C5 C4 120(4) . . ?
N1 C5 H5A 119.8 . . ?
C4 C5 H5A 119.8 . . ?
N2 C6 C3 119(2) . . ?
N2 C6 H6A 107.7 . . ?
C3 C6 H6A 107.7 . . ?
N2 C6 H6B 107.7 . . ?
C3 C6 H6B 107.7 . . ?
H6A C6 H6B 107.1 . . ?
O1 C7 N2 136(2) . . ?
O1 C7 C7 132(3) . 7_566 ?
N2 C7 C7 92(2) . 7_566 ?
C7' N2' C6' 134.1(12) . . ?
C7' N2' H2'A 113.0 . . ?
C6' N2' H2'A 113.0 . . ?
N1 C1' C2' 122.8(9) . . ?
N1 C1' H1'A 118.6 . . ?
C2' C1' H1'A 118.6 . . ?
C1' C2' C3 119.1(9) . . ?
C1' C2' H2'B 120.4 . . ?
C3 C2' H2'B 120.4 . . ?
C3 C4' C5' 121.8(14) . . ?
C3 C4' H4'A 119.1 . . ?
C5' C4' H4'A 119.1 . . ?
N1 C5' C4' 125.2(15) . . ?
N1 C5' H5'A 117.4 . . ?
C4' C5' H5'A 117.4 . . ?
N2' C6' C3 113.1(7) . . ?
N2' C6' H6'A 109.0 . . ?
C3 C6' H6'A 109.0 . . ?
N2' C6' H6'B 109.0 . . ?
C3 C6' H6'B 109.0 . . ?
H6'A C6' H6'B 107.8 . . ?
N2' C7' O1' 119.7(11) . . ?
O3 C8 O2 125.5(4) . . ?
O3 C8 C9 116.8(4) . . ?
O2 C8 C9 117.7(4) . . ?
C14 C9 C10 118.7(4) . . ?
C14 C9 C8 120.6(4) . . ?
C10 C9 C8 120.5(4) . . ?
C9 C10 C11 120.2(4) . . ?
C9 C10 H10A 119.9 . . ?
C11 C10 H10A 119.9 . . ?
C12 C11 C10 121.1(4) . . ?
C12 C11 H11A 119.4 . . ?
C10 C11 H11A 119.4 . . ?
C13 C12 C11 118.0(4) . . ?
C13 C12 C15 124.1(4) . . ?
C11 C12 C15 117.8(4) . . ?
C12 C13 C14 120.7(4) . . ?
C12 C13 H13A 119.6 . . ?
C14 C13 H13A 119.6 . . ?
C9 C14 C13 121.1(4) . . ?
C9 C14 H14A 119.5 . . ?
C13 C14 H14A 119.5 . . ?
C16 C15 C18 113.2(4) . . ?
C16 C15 C12 105.5(4) . . ?
C18 C15 C12 111.1(3) . . ?
C16 C15 C17 108.7(5) . . ?
C18 C15 C17 106.4(4) . . ?
C12 C15 C17 112.2(4) . . ?
F2 C16 F3 106.7(5) . . ?
F2 C16 F1 106.3(5) . . ?
F3 C16 F1 105.9(4) . . ?
F2 C16 C15 111.9(4) . . ?
F3 C16 C15 113.3(5) . . ?
F1 C16 C15 112.3(5) . . ?
F5 C17 F6 107.7(5) . . ?
F5 C17 F4 107.2(5) . . ?
F6 C17 F4 106.2(4) . . ?
F5 C17 C15 112.0(4) . . ?
F6 C17 C15 110.7(5) . . ?
F4 C17 C15 112.7(5) . . ?
C19 C18 C23 117.5(4) . . ?
C19 C18 C15 119.4(4) . . ?
C23 C18 C15 123.2(4) . . ?
C20 C19 C18 121.8(4) . . ?
C20 C19 H19A 119.1 . . ?
C18 C19 H19A 119.1 . . ?
C19 C20 C21 120.6(4) . . ?
C19 C20 H20A 119.7 . . ?
C21 C20 H20A 119.7 . . ?
C22 C21 C20 118.3(4) . . ?
C22 C21 C24 120.6(4) . . ?
C20 C21 C24 121.1(4) . . ?
C23 C22 C21 121.5(4) . . ?
C23 C22 H22A 119.2 . . ?
C21 C22 H22A 119.2 . . ?
C22 C23 C18 120.3(4) . . ?
C22 C23 H23A 119.9 . . ?
C18 C23 H23A 119.9 . . ?
O5 C24 O4 125.2(4) . . ?
O5 C24 C21 117.0(4) . . ?
O4 C24 C21 117.8(4) . . ?
C25 C25 O6 80(5) 2_656 . ?
C25 C25 O6 56(4) 2_656 2_656 ?
O6 C25 O6 89(4) . 2_656 ?
C25 C25 H25A 87.4 2_656 . ?
O6 C25 H25A 113.9 . . ?
O6 C25 H25A 133.0 2_656 . ?
C25 C25 H25D 148.6 2_656 . ?
O6 C25 H25D 114.3 . . ?
O6 C25 H25D 95.0 2_656 . ?
H25A C25 H25D 109.5 . . ?
C25 C25 H25B 39.1 2_656 . ?
O6 C25 H25B 99.7 . . ?
O6 C25 H25B 23.6 2_656 . ?
H25A C25 H25B 109.5 . . ?
H25D C25 H25B 109.5 . . ?
C25 C25 H25B 72(8) 2_656 2_656 ?
O6 C25 H25B 24(3) . 2_656 ?
O6 C25 H25B 102(6) 2_656 2_656 ?
H25A C25 H25B 90.8 . 2_656 ?
H25D C25 H25B 131.5 . 2_656 ?
H25B C25 H25B 103.8 . 2_656 ?
C25 O6 C25 44(4) . 2_656 ?
C25 O6 O6 50(3) . 2_656 ?
C25 O6 O6 40(2) 2_656 2_656 ?
C25 O6 H6C 153.5 . . ?
C25 O6 H6C 153.5 2_656 . ?
O6 O6 H6C 153.5 2_656 . ?
C25 O6 H25B 26(8) . 2_656 ?
C25 O6 H25B 41(3) 2_656 2_656 ?
O6 O6 H25B 67(6) 2_656 2_656 ?
H6C O6 H25B 139.5 . 2_656 ?

loop_
_geom_bond_atom_site_label_1
_geom_bond_atom_site_label_2
_geom_bond_distance
_geom_bond_site_symmetry_2
_geom_bond_publ_flag
Co O2 2.013(3) . ?
Co O4 2.022(3) 6_565 ?
Co O5 2.025(3) 2_646 ?
Co N1 2.042(3) . ?
Co O3 2.089(3) 5_656 ?
Co Co 2.7919(10) 5_656 ?
O2 C8 1.260(4) . ?
O3 C8 1.242(4) . ?
O4 C24 1.255(5) . ?
O5 C24 1.250(4) . ?
N1 C5 1.25(4) . ?
N1 C5' 1.304(16) . ?
N1 C1' 1.328(13) . ?
N1 C1 1.34(3) . ?
C3 C2 1.32(2) . ?
C3 C4' 1.32(2) . ?
C3 C4 1.33(4) . ?
C3 C2' 1.385(12) . ?
C3 C6' 1.496(10) . ?
C3 C6 1.61(3) . ?
O1 C7 1.06(3) . ?
N2 C6 1.29(3) . ?
N2 C7 1.47(4) . ?
N2 H2A 0.8600 . ?
C1 C2 1.35(3) . ?
C1 H1A 0.9300 . ?
C2 H2B 0.9300 . ?
C4 C5 1.50(6) . ?
C4 H4A 0.9300 . ?
C5 H5A 0.9300 . ?
C6 H6A 0.9700 . ?
C6 H6B 0.9700 . ?
C7 C7 1.79(4) 7_566 ?
O1' C7' 1.282(12) . ?
N2' C7' 1.263(14) . ?
N2' C6' 1.444(15) . ?
N2' H2'A 0.8600 . ?
C1' C2' 1.380(14) . ?
C1' H1'A 0.9300 . ?
C2' H2'B 0.9300 . ?
C4' C5' 1.33(3) . ?
C4' H4'A 0.9300 . ?
C5' H5'A 0.9300 . ?
C6' H6'A 0.9700 . ?
C6' H6'B 0.9700 . ?
C7' C7' 1.428(19) 7_566 ?
C8 C9 1.498(5) . ?
C9 C14 1.369(5) . ?
C9 C10 1.378(5) . ?
C10 C11 1.391(5) . ?
C10 H10A 0.9300 . ?
C11 C12 1.380(5) . ?
C11 H11A 0.9300 . ?
C12 C13 1.379(5) . ?
C12 C15 1.544(5) . ?
C13 C14 1.389(5) . ?
C13 H13A 0.9300 . ?
C14 H14A 0.9300 . ?
C15 C16 1.536(7) . ?
C15 C18 1.538(5) . ?
C15 C17 1.548(7) . ?
C16 F2 1.326(6) . ?
C16 F3 1.334(5) . ?
C16 F1 1.339(5) . ?
C17 F5 1.314(6) . ?
C17 F6 1.333(5) . ?
C17 F4 1.336(6) . ?
C18 C19 1.387(5) . ?
C18 C23 1.397(5) . ?
C19 C20 1.368(5) . ?
C19 H19A 0.9300 . ?
C20 C21 1.380(5) . ?
C20 H20A 0.9300 . ?
C21 C22 1.380(5) . ?
C21 C24 1.489(5) . ?
C22 C23 1.376(5) . ?
C22 H22A 0.9300 . ?
C23 H23A 0.9300 . ?
C25 C25 0.94(8) 2_656 ?
C25 O6 1.11(5) . ?
C25 O6 1.33(5) 2_656 ?
C25 H25A 0.9600 . ?
C25 H25D 0.9600 . ?
C25 H25B 0.9600 . ?
C25 H25B 0.64(10) 2_656 ?
O6 O6 1.72(7) 2_656 ?
O6 H6C 0.9800 . ?
